data_7053124
loop_
_publ_author_name
'Patra, Ranjan'
'Titi, Hatem M.'
'Goldberg, Israel'

_publ_section_title
;
 Metal--organic coordination polymers with a new 3,5-(4-carboxybenzyloxy)
 benzoic acid linker
;
_journal_issue 5
_journal_name_full 'New Journal of Chemistry'
_journal_page_first 1494
_journal_paper_doi 10.1039/c3nj00054k
_journal_volume 37
_journal_year 2013
_chemical_formula_moiety 'C56 H38 Cd2 N2 O16, 2(C2 H8 N), 4(C4 H9 N O)'
_chemical_formula_sum 'C76 H90 Cd2 N8 O20'
_chemical_formula_weight 1660.36
_chemical_name_systematic
;
?
;
_space_group_IT_number 2
_symmetry_cell_setting triclinic
_symmetry_space_group_name_Hall '-P 1'
_symmetry_space_group_name_H-M 'P -1'
_atom_sites_solution_hydrogens geom
_atom_sites_solution_primary direct
_atom_sites_solution_secondary difmap
_audit_creation_method SHELXL-97
_cell_angle_alpha 93.145(3)
_cell_angle_beta 114.157(2)
_cell_angle_gamma 100.775(3)
_cell_formula_units_Z 2
_cell_length_a 15.3997(9)
_cell_length_b 15.4635(9)
_cell_length_c 17.2247(10)
_cell_measurement_reflns_used 12795
_cell_measurement_temperature 110(2)
_cell_measurement_theta_max 26.02
_cell_measurement_theta_min 2.41
_cell_volume 3636.9(4)
_computing_cell_refinement Denzo
_computing_data_collection 'Collect, Nonius B.V.'
_computing_data_reduction 'Denzo & Scalepack'
_computing_structure_refinement 'SHELXL-97 (Sheldrick, 1997)'
_computing_structure_solution SIR-97
_diffrn_ambient_temperature 110(2)
_diffrn_detector_area_resol_mean 12.8
_diffrn_measured_fraction_theta_full 0.994
_diffrn_measured_fraction_theta_max 0.994
_diffrn_measurement_device_type 'Nonius KappaCCD'
_diffrn_measurement_method '1 deg. \w scans'
_diffrn_radiation_monochromator graphite
_diffrn_radiation_source 'fine-focus sealed tube'
_diffrn_radiation_type MoK\a
_diffrn_radiation_wavelength 0.71073
_diffrn_reflns_av_R_equivalents 0.0770
_diffrn_reflns_av_sigmaI/netI 0.0706
_diffrn_reflns_limit_h_max 18
_diffrn_reflns_limit_h_min -18
_diffrn_reflns_limit_k_max 0
_diffrn_reflns_limit_k_min -18
_diffrn_reflns_limit_l_max 20
_diffrn_reflns_limit_l_min -20
_diffrn_reflns_number 28863
_diffrn_reflns_theta_full 25.05
_diffrn_reflns_theta_max 25.05
_diffrn_reflns_theta_min 1.74
_diffrn_standards_number 0
_exptl_absorpt_coefficient_mu 0.665
_exptl_absorpt_correction_T_max 0.8823
_exptl_absorpt_correction_T_min 0.8064
_exptl_absorpt_correction_type multi-scan
_exptl_absorpt_process_details 'Blessing, 1995'
_exptl_crystal_colour colorless
_exptl_crystal_density_diffrn 1.516
_exptl_crystal_density_method 'not measured'
_exptl_crystal_description prism
_exptl_crystal_F_000 1716
_exptl_crystal_size_max 0.35
_exptl_crystal_size_mid 0.25
_exptl_crystal_size_min 0.20
_platon_squeeze_details
;
There are 8 disordered molecules of the dimethylacetamide
solvent per unit-cell trapped in the large solvent-accessible
void of the lattice.
;
_refine_diff_density_max 0.964
_refine_diff_density_min -0.674
_refine_diff_density_rms 0.100
_refine_ls_extinction_method none
_refine_ls_goodness_of_fit_ref 1.047
_refine_ls_hydrogen_treatment constr
_refine_ls_matrix_type full
_refine_ls_number_parameters 743
_refine_ls_number_reflns 12824
_refine_ls_number_restraints 0
_refine_ls_restrained_S_all 1.047
_refine_ls_R_factor_all 0.0980
_refine_ls_R_factor_gt 0.0683
_refine_ls_shift/su_max 0.003
_refine_ls_shift/su_mean 0.000
_refine_ls_structure_factor_coef Fsqd
_refine_ls_weighting_details 'calc w=1/[\s^2^(Fo^2^)+(0.0607P)^2^+1.4975P] where P=(Fo^2^+2Fc^2^)/3'
_refine_ls_weighting_scheme calc
_refine_ls_wR_factor_gt 0.1499
_refine_ls_wR_factor_ref 0.1600
_reflns_number_gt 8927
_reflns_number_total 12824
_reflns_threshold_expression >2sigma(I)
_cod_data_source_file c3nj00054k.txt
_cod_data_source_block 4
_cod_database_code 7053124

loop_
_symmetry_equiv_pos_as_xyz
'x, y, z'
'-x, -y, -z'

loop_
_atom_site_label
_atom_site_type_symbol
_atom_site_fract_x
_atom_site_fract_y
_atom_site_fract_z
_atom_site_U_iso_or_equiv
_atom_site_adp_type
_atom_site_occupancy
_atom_site_symmetry_multiplicity
_atom_site_calc_flag
_atom_site_refinement_flags
Cd1 Cd 0.77738(3) 0.06273(3) 0.59840(3) 0.03406(14) Uani 1 1 d .
Cd2 Cd 0.21511(3) 0.25371(3) -0.02429(3) 0.03391(14) Uani 1 1 d .
O3 O 0.2159(3) 0.0930(3) -0.0687(3) 0.0389(10) Uani 1 1 d .
O4 O 0.3282(3) 0.2080(3) -0.0643(3) 0.0401(10) Uani 1 1 d .
C5 C 0.2945(4) 0.1260(4) -0.0738(4) 0.0343(14) Uani 1 1 d .
C6 C 0.3514(4) 0.0639(4) -0.0923(4) 0.0313(13) Uani 1 1 d .
C7 C 0.4364(4) 0.1023(4) -0.1007(4) 0.0343(14) Uani 1 1 d .
H7 H 0.4567 0.1649 -0.0967 0.041 Uiso 1 1 calc R
C8 C 0.4900(4) 0.0452(4) -0.1153(4) 0.0340(14) Uani 1 1 d .
C9 C 0.4602(4) -0.0457(4) -0.1226(4) 0.0353(14) Uani 1 1 d .
H9 H 0.4963 -0.0833 -0.1352 0.042 Uiso 1 1 calc R
C10 C 0.3774(4) -0.0824(4) -0.1115(4) 0.0340(14) Uani 1 1 d .
C11 C 0.3222(4) -0.0277(4) -0.0963(4) 0.0349(14) Uani 1 1 d .
H11 H 0.2653 -0.0524 -0.0888 0.042 Uiso 1 1 calc R
O12 O 0.5763(3) 0.0739(3) -0.1230(3) 0.0419(11) Uani 1 1 d .
C13 C 0.6240(4) 0.1671(4) -0.0947(4) 0.0371(14) Uani 1 1 d .
H13A H 0.6210 0.1878 -0.0407 0.044 Uiso 1 1 calc R
H13B H 0.5915 0.2031 -0.1390 0.044 Uiso 1 1 calc R
C14 C 0.7290(4) 0.1766(4) -0.0804(4) 0.0357(14) Uani 1 1 d .
C15 C 0.7491(4) 0.1462(4) -0.1464(4) 0.0340(14) Uani 1 1 d .
H15 H 0.6973 0.1176 -0.1998 0.041 Uiso 1 1 calc R
C16 C 0.8463(4) 0.1577(4) -0.1344(4) 0.0360(14) Uani 1 1 d .
H16 H 0.8600 0.1371 -0.1802 0.043 Uiso 1 1 calc R
C17 C 0.9227(4) 0.1988(4) -0.0567(4) 0.0342(14) Uani 1 1 d .
C18 C 0.9012(5) 0.2289(5) 0.0097(5) 0.0519(19) Uani 1 1 d .
H18 H 0.9527 0.2578 0.0632 0.062 Uiso 1 1 calc R
C19 C 0.8051(5) 0.2169(5) -0.0023(4) 0.0499(18) Uani 1 1 d .
H19 H 0.7911 0.2366 0.0436 0.060 Uiso 1 1 calc R
C20 C 1.0261(4) 0.2162(4) -0.0458(4) 0.0376(15) Uani 1 1 d .
O21` O 1.0438(3) 0.1953(3) -0.1094(3) 0.0415(11) Uani 1 1 d .
O22 O 1.0938(3) 0.2501(4) 0.0260(3) 0.0636(15) Uani 1 1 d .
O23 O 0.3443(3) -0.1711(3) -0.1131(3) 0.0416(11) Uani 1 1 d .
C24 C 0.4019(4) -0.2307(4) -0.1238(4) 0.0412(15) Uani 1 1 d .
H24A H 0.4717 -0.2072 -0.0839 0.049 Uiso 1 1 calc R
H24B H 0.3961 -0.2353 -0.1834 0.049 Uiso 1 1 calc R
C25 C 0.3667(5) -0.3186(4) -0.1059(4) 0.0420(16) Uani 1 1 d .
C26 C 0.4283(5) -0.3567(5) -0.0388(5) 0.0520(18) Uani 1 1 d .
H26 H 0.4939 -0.3250 -0.0048 0.062 Uiso 1 1 calc R
C27 C 0.3955(5) -0.4392(5) -0.0214(5) 0.0515(18) Uani 1 1 d .
H27 H 0.4385 -0.4634 0.0246 0.062 Uiso 1 1 calc R
C28 C 0.2981(5) -0.4886(4) -0.0713(4) 0.0429(16) Uani 1 1 d .
C29 C 0.2366(5) -0.4507(5) -0.1378(5) 0.0510(18) Uani 1 1 d .
H29 H 0.1711 -0.4823 -0.1723 0.061 Uiso 1 1 calc R
C30 C 0.2704(5) -0.3675(5) -0.1538(5) 0.0513(18) Uani 1 1 d .
H30 H 0.2268 -0.3426 -0.1988 0.062 Uiso 1 1 calc R
C31 C 0.2661(5) -0.5764(5) -0.0534(5) 0.0453(17) Uani 1 1 d .
O32 O 0.3146(4) -0.6003(3) 0.0183(3) 0.0531(12) Uani 1 1 d .
O33 O 0.1901(3) -0.6306(3) -0.1104(3) 0.0557(13) Uani 1 1 d .
O34 O 0.6678(3) 0.1012(3) 0.6475(3) 0.0353(10) Uani 1 1 d .
O35 O 0.7738(3) 0.2146(3) 0.6409(3) 0.0386(10) Uani 1 1 d .
C36 C 0.6956(4) 0.1827(4) 0.6493(4) 0.0344(14) Uani 1 1 d .
C37 C 0.6375(4) 0.2448(4) 0.6601(4) 0.0363(14) Uani 1 1 d .
C38 C 0.6640(4) 0.3339(4) 0.6564(4) 0.0418(16) Uani 1 1 d .
H38 H 0.7216 0.3570 0.6494 0.050 Uiso 1 1 calc R
C39 C 0.6051(5) 0.3903(4) 0.6633(5) 0.0492(18) Uani 1 1 d .
C40 C 0.5226(5) 0.3572(4) 0.6746(5) 0.0498(18) Uani 1 1 d .
H40 H 0.4832 0.3958 0.6794 0.060 Uiso 1 1 calc R
C41 C 0.4972(4) 0.2684(4) 0.6790(4) 0.0420(16) Uani 1 1 d .
C42 C 0.5524(4) 0.2115(4) 0.6709(4) 0.0370(14) Uani 1 1 d .
H42 H 0.5332 0.1498 0.6725 0.044 Uiso 1 1 calc R
O43 O 0.4116(3) 0.2430(3) 0.6873(3) 0.0510(13) Uani 1 1 d .
C44 C 0.3652(4) 0.1497(4) 0.6656(4) 0.0403(15) Uani 1 1 d .
H44A H 0.4005 0.1168 0.7117 0.048 Uiso 1 1 calc R
H44B H 0.3650 0.1250 0.6113 0.048 Uiso 1 1 calc R
C45 C 0.2625(4) 0.1414(4) 0.6557(4) 0.0386(15) Uani 1 1 d .
C46 C 0.2449(4) 0.1718(4) 0.7252(4) 0.0386(15) Uani 1 1 d .
H46 H 0.2977 0.1987 0.7787 0.046 Uiso 1 1 calc R
C47 C 0.1487(4) 0.1617(4) 0.7140(4) 0.0396(15) Uani 1 1 d .
H47 H 0.1361 0.1796 0.7613 0.048 Uiso 1 1 calc R
C48 C 0.0715(4) 0.1263(4) 0.6359(4) 0.0349(14) Uani 1 1 d .
C49 C 0.0888(4) 0.1013(4) 0.5659(4) 0.0419(16) Uani 1 1 d .
H49 H 0.0356 0.0801 0.5111 0.050 Uiso 1 1 calc R
C50 C 0.1851(5) 0.1075(5) 0.5765(4) 0.0466(17) Uani 1 1 d .
H50 H 0.1972 0.0885 0.5292 0.056 Uiso 1 1 calc R
C51 C -0.0323(4) 0.1115(4) 0.6264(4) 0.0357(14) Uani 1 1 d .
O52 O -0.0483(3) 0.1173(3) 0.6921(3) 0.0342(9) Uani 1 1 d .
O53 O -0.1015(3) 0.0907(3) 0.5510(3) 0.0459(11) Uani 1 1 d .
O54 O 0.6354(4) 0.4778(3) 0.6551(4) 0.0658(16) Uani 1 1 d .
C55 C 0.5730(6) 0.5359(5) 0.6563(7) 0.072(3) Uani 1 1 d .
H55A H 0.5695 0.5406 0.7124 0.086 Uiso 1 1 calc R
H55B H 0.5061 0.5123 0.6104 0.086 Uiso 1 1 calc R
C56 C 0.6161(6) 0.6259(5) 0.6416(6) 0.057(2) Uani 1 1 d .
C57 C 0.7105(6) 0.6736(5) 0.7027(6) 0.067(2) Uani 1 1 d .
H57 H 0.7479 0.6474 0.7501 0.081 Uiso 1 1 calc R
C58 C 0.7469(5) 0.7582(5) 0.6923(5) 0.0546(19) Uani 1 1 d .
H58 H 0.8093 0.7912 0.7332 0.066 Uiso 1 1 calc R
C59 C 0.6921(5) 0.7953(4) 0.6217(5) 0.0433(16) Uani 1 1 d .
C60 C 0.6020(5) 0.7474(5) 0.5609(5) 0.0515(18) Uani 1 1 d .
H60 H 0.5669 0.7725 0.5117 0.062 Uiso 1 1 calc R
C61 C 0.5625(6) 0.6633(5) 0.5711(5) 0.057(2) Uani 1 1 d .
H61 H 0.4995 0.6315 0.5304 0.068 Uiso 1 1 calc R
C62 C 0.7297(5) 0.8901(4) 0.6129(5) 0.0409(16) Uani 1 1 d .
O63 O 0.6832(3) 0.9177(3) 0.5450(3) 0.0474(11) Uani 1 1 d .
O64 O 0.8039(3) 0.9391(3) 0.6749(3) 0.0555(13) Uani 1 1 d .
N65 N 0.3108(4) 0.2231(4) 0.1098(3) 0.0372(12) Uani 1 1 d .
C66 C 0.2951(4) 0.1404(5) 0.1306(4) 0.0389(15) Uani 1 1 d .
H66 H 0.2367 0.0984 0.0937 0.047 Uiso 1 1 calc R
C67 C 0.3599(4) 0.1142(4) 0.2027(4) 0.0383(15) Uani 1 1 d .
H67 H 0.3463 0.0554 0.2150 0.046 Uiso 1 1 calc R
C68 C 0.4452(4) 0.1747(4) 0.2572(4) 0.0362(14) Uani 1 1 d .
C69 C 0.4614(4) 0.2620(4) 0.2376(4) 0.0391(15) Uani 1 1 d .
H69 H 0.5184 0.3058 0.2740 0.047 Uiso 1 1 calc R
C70 C 0.3920(4) 0.2817(4) 0.1642(4) 0.0377(14) Uani 1 1 d .
H70 H 0.4024 0.3407 0.1514 0.045 Uiso 1 1 calc R
C71 C 0.5213(4) 0.1477(4) 0.3310(4) 0.0360(14) Uani 1 1 d .
C72 C 0.4993(4) 0.0731(4) 0.3664(4) 0.0374(14) Uani 1 1 d .
H72 H 0.4337 0.0396 0.3450 0.045 Uiso 1 1 calc R
C73 C 0.5727(4) 0.0473(4) 0.4328(4) 0.0390(15) Uani 1 1 d .
H73 H 0.5561 -0.0050 0.4551 0.047 Uiso 1 1 calc R
N74 N 0.6656(4) 0.0921(4) 0.4671(3) 0.0407(13) Uani 1 1 d .
C75 C 0.6877(5) 0.1650(5) 0.4354(4) 0.0517(18) Uani 1 1 d .
H75 H 0.7536 0.1981 0.4597 0.062 Uiso 1 1 calc R
C76 C 0.6189(4) 0.1948(5) 0.3686(4) 0.0474(17) Uani 1 1 d .
H76 H 0.6380 0.2475 0.3481 0.057 Uiso 1 1 calc R
N77 N 0.9710(4) -0.0115(4) 0.1816(4) 0.0471(14) Uani 1 1 d .
H77A H 1.0044 -0.0487 0.2160 0.056 Uiso 1 1 calc R
H77B H 0.9098 -0.0446 0.1448 0.056 Uiso 1 1 calc R
C78 C 0.9609(5) 0.0602(5) 0.2362(5) 0.0520(18) Uani 1 1 d .
H78A H 1.0259 0.0937 0.2776 0.078 Uiso 1 1 calc R
H78B H 0.9241 0.0337 0.2674 0.078 Uiso 1 1 calc R
H78C H 0.9259 0.1004 0.1999 0.078 Uiso 1 1 calc R
C79 C 1.0232(5) 0.0244(5) 0.1308(5) 0.057(2) Uani 1 1 d .
H79A H 0.9913 0.0683 0.0981 0.085 Uiso 1 1 calc R
H79B H 1.0217 -0.0242 0.0910 0.085 Uiso 1 1 calc R
H79C H 1.0912 0.0528 0.1696 0.085 Uiso 1 1 calc R
N80 N 0.0210(6) 0.6912(4) 0.2452(4) 0.079(2) Uani 1 1 d .
H80A H 0.0702 0.7420 0.2681 0.094 Uiso 1 1 calc R
H80B H -0.0331 0.7075 0.2062 0.094 Uiso 1 1 calc R
C81 C 0.0501(6) 0.6331(6) 0.1980(6) 0.072(2) Uani 1 1 d .
H81A H 0.0717 0.5855 0.2311 0.108 Uiso 1 1 calc R
H81B H 0.1040 0.6668 0.1877 0.108 Uiso 1 1 calc R
H81C H -0.0054 0.6071 0.1428 0.108 Uiso 1 1 calc R
C82 C -0.0021(7) 0.6624(6) 0.3136(7) 0.080(3) Uani 1 1 d .
H82A H -0.0601 0.6130 0.2902 0.121 Uiso 1 1 calc R
H82B H -0.0152 0.7119 0.3419 0.121 Uiso 1 1 calc R
H82C H 0.0532 0.6426 0.3556 0.121 Uiso 1 1 calc R

loop_
_atom_site_aniso_label
_atom_site_aniso_U_11
_atom_site_aniso_U_22
_atom_site_aniso_U_33
_atom_site_aniso_U_23
_atom_site_aniso_U_13
_atom_site_aniso_U_12
Cd1 0.0248(2) 0.0371(3) 0.0450(3) 0.0083(2) 0.0180(2) 0.0101(2)
Cd2 0.0241(2) 0.0380(3) 0.0419(3) 0.0051(2) 0.0150(2) 0.0106(2)
O3 0.026(2) 0.045(3) 0.048(3) 0.002(2) 0.0170(19) 0.0101(19)
O4 0.032(2) 0.047(3) 0.051(3) 0.011(2) 0.025(2) 0.013(2)
C5 0.021(3) 0.048(4) 0.034(3) 0.006(3) 0.012(3) 0.010(3)
C6 0.018(3) 0.041(4) 0.037(3) 0.006(3) 0.011(2) 0.013(3)
C7 0.028(3) 0.038(4) 0.043(3) 0.004(3) 0.018(3) 0.016(3)
C8 0.018(3) 0.049(4) 0.036(3) 0.011(3) 0.013(2) 0.007(3)
C9 0.032(3) 0.039(4) 0.042(3) 0.008(3) 0.019(3) 0.016(3)
C10 0.031(3) 0.038(4) 0.040(3) 0.011(3) 0.019(3) 0.013(3)
C11 0.025(3) 0.044(4) 0.043(3) 0.013(3) 0.020(3) 0.010(3)
O12 0.032(2) 0.043(3) 0.066(3) 0.009(2) 0.034(2) 0.011(2)
C13 0.026(3) 0.033(3) 0.060(4) 0.007(3) 0.026(3) 0.008(3)
C14 0.027(3) 0.040(4) 0.046(4) 0.013(3) 0.019(3) 0.011(3)
C15 0.021(3) 0.040(4) 0.042(3) 0.014(3) 0.012(3) 0.010(3)
C16 0.033(3) 0.035(3) 0.056(4) 0.014(3) 0.031(3) 0.014(3)
C17 0.028(3) 0.030(3) 0.047(4) 0.008(3) 0.019(3) 0.005(3)
C18 0.028(3) 0.076(5) 0.052(4) -0.003(4) 0.018(3) 0.014(3)
C19 0.035(4) 0.069(5) 0.053(4) 0.003(4) 0.027(3) 0.012(3)
C20 0.028(3) 0.041(4) 0.048(4) 0.008(3) 0.020(3) 0.007(3)
O21` 0.029(2) 0.043(3) 0.057(3) 0.003(2) 0.023(2) 0.0085(19)
O22 0.029(2) 0.106(5) 0.052(3) -0.003(3) 0.016(2) 0.013(3)
O23 0.034(2) 0.035(3) 0.068(3) 0.010(2) 0.031(2) 0.0113(19)
C24 0.029(3) 0.039(4) 0.059(4) 0.003(3) 0.023(3) 0.008(3)
C25 0.041(4) 0.032(4) 0.066(4) 0.007(3) 0.034(3) 0.013(3)
C26 0.037(4) 0.043(4) 0.070(5) 0.011(4) 0.015(4) 0.013(3)
C27 0.034(4) 0.043(4) 0.070(5) 0.010(4) 0.015(3) 0.008(3)
C28 0.038(4) 0.039(4) 0.058(4) 0.006(3) 0.025(3) 0.013(3)
C29 0.040(4) 0.044(4) 0.064(5) 0.011(4) 0.018(3) 0.007(3)
C30 0.032(4) 0.068(5) 0.054(4) 0.020(4) 0.012(3) 0.022(4)
C31 0.032(4) 0.043(4) 0.071(5) 0.009(4) 0.027(4) 0.016(3)
O32 0.055(3) 0.046(3) 0.055(3) 0.012(2) 0.019(3) 0.012(2)
O33 0.032(3) 0.044(3) 0.083(4) 0.016(3) 0.017(3) 0.006(2)
O34 0.039(2) 0.023(2) 0.054(3) 0.0079(19) 0.028(2) 0.0113(18)
O35 0.027(2) 0.035(2) 0.060(3) 0.009(2) 0.025(2) 0.0079(18)
C36 0.026(3) 0.045(4) 0.032(3) 0.006(3) 0.009(3) 0.015(3)
C37 0.029(3) 0.028(3) 0.049(4) 0.004(3) 0.015(3) 0.006(3)
C38 0.033(3) 0.033(4) 0.073(5) 0.002(3) 0.036(3) 0.009(3)
C39 0.047(4) 0.023(3) 0.089(5) 0.005(3) 0.042(4) 0.002(3)
C40 0.041(4) 0.032(4) 0.094(6) 0.007(4) 0.046(4) 0.009(3)
C41 0.034(3) 0.034(4) 0.069(4) 0.005(3) 0.032(3) 0.010(3)
C42 0.028(3) 0.026(3) 0.057(4) 0.008(3) 0.018(3) 0.007(3)
O43 0.035(2) 0.035(3) 0.095(4) 0.000(2) 0.042(3) 0.007(2)
C44 0.029(3) 0.035(4) 0.062(4) 0.011(3) 0.023(3) 0.008(3)
C45 0.021(3) 0.040(4) 0.059(4) 0.008(3) 0.022(3) 0.009(3)
C46 0.031(3) 0.045(4) 0.040(3) 0.006(3) 0.016(3) 0.008(3)
C47 0.031(3) 0.055(4) 0.038(3) 0.010(3) 0.017(3) 0.015(3)
C48 0.025(3) 0.045(4) 0.045(4) 0.008(3) 0.023(3) 0.013(3)
C49 0.029(3) 0.038(4) 0.052(4) -0.009(3) 0.016(3) 0.000(3)
C50 0.035(4) 0.053(4) 0.053(4) -0.007(3) 0.024(3) 0.002(3)
C51 0.031(3) 0.022(3) 0.055(4) 0.008(3) 0.018(3) 0.009(3)
O52 0.027(2) 0.042(3) 0.042(2) 0.0094(19) 0.0205(19) 0.0132(18)
O53 0.029(2) 0.062(3) 0.047(3) -0.003(2) 0.019(2) 0.006(2)
O54 0.057(3) 0.035(3) 0.136(5) 0.015(3) 0.070(3) 0.013(2)
C55 0.072(5) 0.030(4) 0.143(8) 0.015(5) 0.071(6) 0.018(4)
C56 0.057(5) 0.032(4) 0.102(6) 0.012(4) 0.054(5) 0.009(4)
C57 0.074(6) 0.032(4) 0.129(8) 0.032(5) 0.070(6) 0.019(4)
C58 0.048(4) 0.050(5) 0.081(5) 0.014(4) 0.039(4) 0.016(4)
C59 0.044(4) 0.034(4) 0.062(4) 0.009(3) 0.030(3) 0.014(3)
C60 0.056(5) 0.047(4) 0.055(4) 0.005(3) 0.029(4) 0.007(4)
C61 0.058(5) 0.038(4) 0.076(5) 0.001(4) 0.035(4) 0.000(4)
C62 0.033(4) 0.032(4) 0.066(5) 0.008(3) 0.028(3) 0.011(3)
O63 0.056(3) 0.040(3) 0.057(3) 0.011(2) 0.031(3) 0.019(2)
O64 0.037(3) 0.048(3) 0.075(3) 0.023(3) 0.018(3) 0.006(2)
N65 0.033(3) 0.043(3) 0.042(3) 0.007(2) 0.020(2) 0.013(2)
C66 0.025(3) 0.053(4) 0.040(4) 0.004(3) 0.016(3) 0.008(3)
C67 0.035(3) 0.033(3) 0.050(4) 0.005(3) 0.023(3) 0.002(3)
C68 0.031(3) 0.047(4) 0.035(3) 0.004(3) 0.017(3) 0.011(3)
C69 0.032(3) 0.043(4) 0.040(4) 0.002(3) 0.015(3) 0.007(3)
C70 0.039(4) 0.026(3) 0.046(4) 0.004(3) 0.016(3) 0.006(3)
C71 0.032(3) 0.043(4) 0.037(3) 0.004(3) 0.019(3) 0.008(3)
C72 0.028(3) 0.037(4) 0.047(4) 0.007(3) 0.014(3) 0.011(3)
C73 0.029(3) 0.038(4) 0.048(4) 0.000(3) 0.016(3) 0.006(3)
N74 0.030(3) 0.050(4) 0.046(3) 0.011(3) 0.019(2) 0.010(3)
C75 0.026(3) 0.063(5) 0.053(4) 0.015(4) 0.008(3) 0.001(3)
C76 0.031(3) 0.066(5) 0.046(4) 0.028(3) 0.016(3) 0.005(3)
N77 0.038(3) 0.043(3) 0.054(3) 0.011(3) 0.011(3) 0.011(3)
C78 0.039(4) 0.054(5) 0.061(5) 0.002(4) 0.018(3) 0.018(3)
C79 0.049(4) 0.044(4) 0.088(6) 0.005(4) 0.038(4) 0.013(3)
N80 0.124(7) 0.038(4) 0.058(4) 0.006(3) 0.020(4) 0.029(4)
C81 0.048(5) 0.071(6) 0.099(7) 0.019(5) 0.031(5) 0.021(4)
C82 0.094(7) 0.052(5) 0.113(8) 0.017(5) 0.068(6) 0.002(5)

loop_
_atom_type_symbol
_atom_type_description
_atom_type_scat_dispersion_real
_atom_type_scat_dispersion_imag
_atom_type_scat_source
C C 0.0033 0.0016 'International Tables Vol C Tables 4.2.6.8 and 6.1.1.4'
H H 0.0000 0.0000 'International Tables Vol C Tables 4.2.6.8 and 6.1.1.4'
Cd Cd -0.8075 1.2024 'International Tables Vol C Tables 4.2.6.8 and 6.1.1.4'
N N 0.0061 0.0033 'International Tables Vol C Tables 4.2.6.8 and 6.1.1.4'
O O 0.0106 0.0060 'International Tables Vol C Tables 4.2.6.8 and 6.1.1.4'

loop_
_geom_angle_atom_site_label_1
_geom_angle_atom_site_label_2
_geom_angle_atom_site_label_3
_geom_angle
_geom_angle_site_symmetry_1
_geom_angle_site_symmetry_3
O53 Cd1 O34 154.91(16) 1_655 .
O53 Cd1 O63 110.53(15) 1_655 1_545
O34 Cd1 O63 92.21(15) . 1_545
O53 Cd1 N74 89.61(17) 1_655 .
O34 Cd1 N74 82.79(16) . .
O63 Cd1 N74 82.51(18) 1_545 .
O53 Cd1 O64 105.75(17) 1_655 1_545
O34 Cd1 O64 95.67(16) . 1_545
O63 Cd1 O64 55.66(17) 1_545 1_545
N74 Cd1 O64 138.11(18) . 1_545
O53 Cd1 O35 100.13(15) 1_655 .
O34 Cd1 O35 55.05(13) . .
O63 Cd1 O35 144.36(14) 1_545 .
N74 Cd1 O35 79.90(17) . .
O64 Cd1 O35 132.55(16) 1_545 .
O53 Cd1 O52 55.33(14) 1_655 1_655
O34 Cd1 O52 117.23(14) . 1_655
O63 Cd1 O52 130.50(15) 1_545 1_655
N74 Cd1 O52 136.47(17) . 1_655
O64 Cd1 O52 81.16(15) 1_545 1_655
O35 Cd1 O52 81.94(13) . 1_655
O53 Cd1 C62 111.80(17) 1_655 1_545
O34 Cd1 C62 93.26(16) . 1_545
O63 Cd1 C62 27.55(18) 1_545 1_545
N74 Cd1 C62 110.0(2) . 1_545
O64 Cd1 C62 28.16(18) 1_545 1_545
O35 Cd1 C62 146.27(16) . 1_545
O52 Cd1 C62 107.08(17) 1_655 1_545
O53 Cd1 C51 27.87(17) 1_655 1_655
O34 Cd1 C51 141.07(17) . 1_655
O63 Cd1 C51 123.17(16) 1_545 1_655
N74 Cd1 C51 114.76(19) . 1_655
O64 Cd1 C51 92.51(17) 1_545 1_655
O35 Cd1 C51 92.39(15) . 1_655
O52 Cd1 C51 27.52(16) 1_655 1_655
C62 Cd1 C51 110.66(18) 1_545 1_655
O53 Cd1 C36 127.70(18) 1_655 .
O34 Cd1 C36 27.23(16) . .
O63 Cd1 C36 117.39(17) 1_545 .
N74 Cd1 C36 77.40(17) . .
O64 Cd1 C36 117.65(18) 1_545 .
O35 Cd1 C36 28.09(16) . .
O52 Cd1 C36 102.74(15) 1_655 .
C62 Cd1 C36 120.31(19) 1_545 .
C51 Cd1 C36 119.14(18) 1_655 .
N65 Cd2 O4 84.63(16) . .
N65 Cd2 O22 85.81(17) . 1_455
O4 Cd2 O22 160.50(19) . 1_455
N65 Cd2 O32 87.49(18) . 1_565
O4 Cd2 O32 89.42(16) . 1_565
O22 Cd2 O32 107.11(18) 1_455 1_565
N65 Cd2 O33 143.01(18) . 1_565
O4 Cd2 O33 96.13(16) . 1_565
O22 Cd2 O33 101.72(18) 1_455 1_565
O32 Cd2 O33 55.59(16) 1_565 1_565
N65 Cd2 O21` 127.70(17) . 1_455
O4 Cd2 O21` 120.15(14) . 1_455
O22 Cd2 O21` 55.10(15) 1_455 1_455
O32 Cd2 O21` 132.98(16) 1_565 1_455
O33 Cd2 O21` 83.65(16) 1_565 1_455
N65 Cd2 O3 81.64(16) . .
O4 Cd2 O3 53.50(14) . .
O22 Cd2 O3 108.24(17) 1_455 .
O32 Cd2 O3 142.01(15) 1_565 .
O33 Cd2 O3 127.93(16) 1_565 .
O21` Cd2 O3 80.11(13) 1_455 .
N65 Cd2 C20 107.89(18) . 1_455
O4 Cd2 C20 145.21(17) . 1_455
O22 Cd2 C20 27.26(17) 1_455 1_455
O32 Cd2 C20 122.64(18) 1_565 1_455
O33 Cd2 C20 92.43(18) 1_565 1_455
O21` Cd2 C20 27.85(16) 1_455 1_455
O3 Cd2 C20 95.32(16) . 1_455
N65 Cd2 C31 115.2(2) . 1_565
O4 Cd2 C31 92.15(17) . 1_565
O22 Cd2 C31 107.31(19) 1_455 1_565
O32 Cd2 C31 27.71(18) 1_565 1_565
O33 Cd2 C31 27.91(18) 1_565 1_565
O21` Cd2 C31 109.35(18) 1_455 1_565
O3 Cd2 C31 141.56(16) . 1_565
C20 Cd2 C31 110.06(18) 1_455 1_565
C5 O3 Cd2 85.8(4) . .
C5 O4 Cd2 97.3(3) . .
O4 C5 O3 123.2(5) . .
O4 C5 C6 118.0(5) . .
O3 C5 C6 118.8(6) . .
C11 C6 C7 121.5(5) . .
C11 C6 C5 120.7(5) . .
C7 C6 C5 117.7(6) . .
C8 C7 C6 117.5(6) . .
C8 C7 H7 121.2 . .
C6 C7 H7 121.2 . .
C9 C8 O12 114.7(5) . .
C9 C8 C7 121.6(5) . .
O12 C8 C7 123.7(6) . .
C8 C9 C10 120.1(5) . .
C8 C9 H9 119.9 . .
C10 C9 H9 119.9 . .
O23 C10 C9 124.8(5) . .
O23 C10 C11 115.1(5) . .
C9 C10 C11 120.0(6) . .
C10 C11 C6 119.1(5) . .
C10 C11 H11 120.4 . .
C6 C11 H11 120.4 . .
C8 O12 C13 117.0(4) . .
O12 C13 C14 107.2(4) . .
O12 C13 H13A 110.3 . .
C14 C13 H13A 110.3 . .
O12 C13 H13B 110.3 . .
C14 C13 H13B 110.3 . .
H13A C13 H13B 108.5 . .
C15 C14 C19 119.7(5) . .
C15 C14 C13 119.5(5) . .
C19 C14 C13 120.8(5) . .
C14 C15 C16 119.7(6) . .
C14 C15 H15 120.2 . .
C16 C15 H15 120.2 . .
C17 C16 C15 120.9(6) . .
C17 C16 H16 119.6 . .
C15 C16 H16 119.6 . .
C16 C17 C18 118.8(5) . .
C16 C17 C20 120.8(5) . .
C18 C17 C20 120.3(6) . .
C19 C18 C17 120.1(6) . .
C19 C18 H18 119.9 . .
C17 C18 H18 119.9 . .
C18 C19 C14 120.8(6) . .
C18 C19 H19 119.6 . .
C14 C19 H19 119.6 . .
O22 C20 O21` 121.1(5) . .
O22 C20 C17 119.4(5) . .
O21` C20 C17 119.5(5) . .
O22 C20 Cd2 59.7(3) . 1_655
O21` C20 Cd2 61.5(3) . 1_655
C17 C20 Cd2 178.1(4) . 1_655
C20 O21` Cd2 90.6(3) . 1_655
C20 O22 Cd2 93.1(4) . 1_655
C10 O23 C24 117.5(4) . .
O23 C24 C25 109.1(5) . .
O23 C24 H24A 109.9 . .
C25 C24 H24A 109.9 . .
O23 C24 H24B 109.9 . .
C25 C24 H24B 109.9 . .
H24A C24 H24B 108.3 . .
C30 C25 C26 117.3(6) . .
C30 C25 C24 121.8(6) . .
C26 C25 C24 120.9(6) . .
C27 C26 C25 121.2(7) . .
C27 C26 H26 119.4 . .
C25 C26 H26 119.4 . .
C26 C27 C28 120.8(7) . .
C26 C27 H27 119.6 . .
C28 C27 H27 119.6 . .
C29 C28 C27 118.1(6) . .
C29 C28 C31 122.1(6) . .
C27 C28 C31 119.8(6) . .
C30 C29 C28 120.4(6) . .
C30 C29 H29 119.8 . .
C28 C29 H29 119.8 . .
C29 C30 C25 122.2(6) . .
C29 C30 H30 118.9 . .
C25 C30 H30 118.9 . .
O32 C31 O33 119.9(6) . .
O32 C31 C28 120.1(6) . .
O33 C31 C28 120.0(7) . .
O32 C31 Cd2 59.8(4) . 1_545
O33 C31 Cd2 60.2(4) . 1_545
C28 C31 Cd2 175.6(4) . 1_545
C31 O32 Cd2 92.5(4) . 1_545
C31 O33 Cd2 91.9(4) . 1_545
C36 O34 Cd1 94.3(3) . .
C36 O35 Cd1 88.2(3) . .
O34 C36 O35 121.3(5) . .
O34 C36 C37 120.2(5) . .
O35 C36 C37 118.5(6) . .
O34 C36 Cd1 58.5(3) . .
O35 C36 Cd1 63.7(3) . .
C37 C36 Cd1 169.3(4) . .
C38 C37 C42 119.8(5) . .
C38 C37 C36 120.6(6) . .
C42 C37 C36 119.5(6) . .
C37 C38 C39 119.2(6) . .
C37 C38 H38 120.4 . .
C39 C38 H38 120.4 . .
C40 C39 O54 124.5(6) . .
C40 C39 C38 120.5(6) . .
O54 C39 C38 115.0(6) . .
C41 C40 C39 119.9(6) . .
C41 C40 H40 120.0 . .
C39 C40 H40 120.0 . .
C40 C41 O43 114.4(5) . .
C40 C41 C42 120.8(6) . .
O43 C41 C42 124.7(6) . .
C41 C42 C37 119.7(6) . .
C41 C42 H42 120.2 . .
C37 C42 H42 120.2 . .
C41 O43 C44 116.9(4) . .
O43 C44 C45 106.9(5) . .
O43 C44 H44A 110.3 . .
C45 C44 H44A 110.3 . .
O43 C44 H44B 110.3 . .
C45 C44 H44B 110.3 . .
H44A C44 H44B 108.6 . .
C50 C45 C46 120.1(5) . .
C50 C45 C44 119.5(6) . .
C46 C45 C44 120.3(6) . .
C47 C46 C45 118.7(6) . .
C47 C46 H46 120.6 . .
C45 C46 H46 120.6 . .
C48 C47 C46 121.3(6) . .
C48 C47 H47 119.4 . .
C46 C47 H47 119.4 . .
C47 C48 C49 120.1(5) . .
C47 C48 C51 120.4(5) . .
C49 C48 C51 119.5(5) . .
C48 C49 C50 119.6(6) . .
C48 C49 H49 120.2 . .
C50 C49 H49 120.2 . .
C45 C50 C49 120.0(6) . .
C45 C50 H50 120.0 . .
C49 C50 H50 120.0 . .
O52 C51 O53 122.0(5) . .
O52 C51 C48 119.8(5) . .
O53 C51 C48 118.1(6) . .
O52 C51 Cd1 64.3(3) . 1_455
O53 C51 Cd1 57.9(3) . 1_455
C48 C51 Cd1 172.3(4) . 1_455
C51 O52 Cd1 88.2(3) . 1_455
C51 O53 Cd1 94.2(4) . 1_455
C39 O54 C55 116.2(5) . .
O54 C55 C56 107.5(6) . .
O54 C55 H55A 110.2 . .
C56 C55 H55A 110.2 . .
O54 C55 H55B 110.2 . .
C56 C55 H55B 110.2 . .
H55A C55 H55B 108.5 . .
C61 C56 C57 120.4(7) . .
C61 C56 C55 120.2(8) . .
C57 C56 C55 119.3(8) . .
C58 C57 C56 119.3(8) . .
C58 C57 H57 120.4 . .
C56 C57 H57 120.4 . .
C57 C58 C59 119.8(8) . .
C57 C58 H58 120.1 . .
C59 C58 H58 120.1 . .
C60 C59 C58 120.6(7) . .
C60 C59 C62 119.6(6) . .
C58 C59 C62 119.7(6) . .
C61 C60 C59 120.7(7) . .
C61 C60 H60 119.6 . .
C59 C60 H60 119.6 . .
C60 C61 C56 119.1(7) . .
C60 C61 H61 120.4 . .
C56 C61 H61 120.4 . .
O63 C62 O64 122.6(6) . .
O63 C62 C59 117.5(6) . .
O64 C62 C59 119.9(6) . .
O63 C62 Cd1 60.2(3) . 1_565
O64 C62 Cd1 62.5(3) . 1_565
C59 C62 Cd1 173.1(4) . 1_565
C62 O63 Cd1 92.2(4) . 1_565
C62 O64 Cd1 89.3(4) . 1_565
C70 N65 C66 117.3(5) . .
C70 N65 Cd2 121.3(4) . .
C66 N65 Cd2 120.7(4) . .
N65 C66 C67 123.0(6) . .
N65 C66 H66 118.5 . .
C67 C66 H66 118.5 . .
C66 C67 C68 119.2(6) . .
C66 C67 H67 120.4 . .
C68 C67 H67 120.4 . .
C67 C68 C69 118.5(6) . .
C67 C68 C71 121.2(6) . .
C69 C68 C71 120.1(5) . .
C70 C69 C68 117.9(6) . .
C70 C69 H69 121.1 . .
C68 C69 H69 121.1 . .
N65 C70 C69 124.1(6) . .
N65 C70 H70 117.9 . .
C69 C70 H70 117.9 . .
C72 C71 C76 116.1(6) . .
C72 C71 C68 121.4(6) . .
C76 C71 C68 122.5(6) . .
C73 C72 C71 120.0(6) . .
C73 C72 H72 120.0 . .
C71 C72 H72 120.0 . .
N74 C73 C72 123.1(6) . .
N74 C73 H73 118.4 . .
C72 C73 H73 118.4 . .
C75 N74 C73 117.7(6) . .
C75 N74 Cd1 120.5(4) . .
C73 N74 Cd1 120.2(4) . .
N74 C75 C76 122.7(6) . .
N74 C75 H75 118.6 . .
C76 C75 H75 118.6 . .
C75 C76 C71 120.3(7) . .
C75 C76 H76 119.9 . .
C71 C76 H76 119.9 . .
C79 N77 C78 112.1(6) . .
C79 N77 H77A 109.2 . .
C78 N77 H77A 109.2 . .
C79 N77 H77B 109.2 . .
C78 N77 H77B 109.2 . .
H77A N77 H77B 107.9 . .
N77 C78 H78A 109.5 . .
N77 C78 H78B 109.5 . .
H78A C78 H78B 109.5 . .
N77 C78 H78C 109.5 . .
H78A C78 H78C 109.5 . .
H78B C78 H78C 109.5 . .
N77 C79 H79A 109.5 . .
N77 C79 H79B 109.5 . .
H79A C79 H79B 109.5 . .
N77 C79 H79C 109.5 . .
H79A C79 H79C 109.5 . .
H79B C79 H79C 109.5 . .
C82 N80 C81 120.4(7) . .
C82 N80 H80A 107.2 . .
C81 N80 H80A 107.2 . .
C82 N80 H80B 107.2 . .
C81 N80 H80B 107.2 . .
H80A N80 H80B 106.9 . .
N80 C81 H81A 109.5 . .
N80 C81 H81B 109.5 . .
H81A C81 H81B 109.5 . .
N80 C81 H81C 109.5 . .
H81A C81 H81C 109.5 . .
H81B C81 H81C 109.5 . .
N80 C82 H82A 109.5 . .
N80 C82 H82B 109.5 . .
H82A C82 H82B 109.5 . .
N80 C82 H82C 109.5 . .
H82A C82 H82C 109.5 . .
H82B C82 H82C 109.5 . .

loop_
_geom_bond_atom_site_label_1
_geom_bond_atom_site_label_2
_geom_bond_distance
_geom_bond_site_symmetry_2
Cd1 O53 2.306(4) 1_655
Cd1 O34 2.325(4) .
Cd1 O63 2.334(5) 1_545
Cd1 N74 2.346(5) .
Cd1 O64 2.384(5) 1_545
Cd1 O35 2.439(4) .
Cd1 O52 2.446(4) 1_655
Cd1 C62 2.687(7) 1_545
Cd1 C51 2.714(6) 1_655
Cd1 C36 2.719(6) .
Cd2 N65 2.307(5) .
Cd2 O4 2.323(4) .
Cd2 O22 2.353(4) 1_455
Cd2 O32 2.364(5) 1_565
Cd2 O33 2.372(5) 1_565
Cd2 O21` 2.393(4) 1_455
Cd2 O3 2.564(4) .
Cd2 C20 2.723(6) 1_455
Cd2 C31 2.732(7) 1_565
O3 C5 1.262(7) .
O4 C5 1.250(7) .
C5 C6 1.516(8) .
C6 C11 1.392(8) .
C6 C7 1.401(8) .
C7 C8 1.394(8) .
C7 H7 0.9500 .
C8 C9 1.376(9) .
C8 O12 1.382(6) .
C9 C10 1.387(8) .
C9 H9 0.9500 .
C10 O23 1.365(7) .
C10 C11 1.391(8) .
C11 H11 0.9500 .
O12 C13 1.445(7) .
C13 C14 1.509(7) .
C13 H13A 0.9900 .
C13 H13B 0.9900 .
C14 C15 1.376(8) .
C14 C19 1.384(9) .
C15 C16 1.399(8) .
C15 H15 0.9500 .
C16 C17 1.385(8) .
C16 H16 0.9500 .
C17 C18 1.393(9) .
C17 C20 1.493(8) .
C18 C19 1.382(8) .
C18 H18 0.9500 .
C19 H19 0.9500 .
C20 O22 1.249(7) .
C20 O21` 1.272(7) .
C20 Cd2 2.723(6) 1_655
O21` Cd2 2.393(4) 1_655
O22 Cd2 2.353(4) 1_655
O23 C24 1.447(7) .
C24 C25 1.465(9) .
C24 H24A 0.9900 .
C24 H24B 0.9900 .
C25 C30 1.401(9) .
C25 C26 1.404(9) .
C26 C27 1.379(10) .
C26 H26 0.9500 .
C27 C28 1.419(9) .
C27 H27 0.9500 .
C28 C29 1.394(10) .
C28 C31 1.450(10) .
C29 C30 1.381(10) .
C29 H29 0.9500 .
C30 H30 0.9500 .
C31 O32 1.272(8) .
C31 O33 1.280(8) .
C31 Cd2 2.732(7) 1_545
O32 Cd2 2.364(5) 1_545
O33 Cd2 2.372(5) 1_545
O34 C36 1.247(7) .
O35 C36 1.281(7) .
C36 C37 1.482(8) .
C37 C38 1.374(9) .
C37 C42 1.405(8) .
C38 C39 1.404(8) .
C38 H38 0.9500 .
C39 C40 1.373(9) .
C39 O54 1.381(8) .
C40 C41 1.371(9) .
C40 H40 0.9500 .
C41 O43 1.371(7) .
C41 C42 1.372(8) .
C42 H42 0.9500 .
O43 C44 1.438(7) .
C44 C45 1.499(8) .
C44 H44A 0.9900 .
C44 H44B 0.9900 .
C45 C50 1.383(9) .
C45 C46 1.407(8) .
C46 C47 1.390(8) .
C46 H46 0.9500 .
C47 C48 1.374(8) .
C47 H47 0.9500 .
C48 C49 1.387(8) .
C48 C51 1.511(8) .
C49 C50 1.403(8) .
C49 H49 0.9500 .
C50 H50 0.9500 .
C51 O52 1.255(7) .
C51 O53 1.272(7) .
C51 Cd1 2.714(6) 1_455
O52 Cd1 2.446(4) 1_455
O53 Cd1 2.306(4) 1_455
O54 C55 1.437(8) .
C55 C56 1.508(10) .
C55 H55A 0.9900 .
C55 H55B 0.9900 .
C56 C61 1.387(11) .
C56 C57 1.423(11) .
C57 C58 1.374(10) .
C57 H57 0.9500 .
C58 C59 1.394(10) .
C58 H58 0.9500 .
C59 C60 1.382(9) .
C59 C62 1.510(9) .
C60 C61 1.381(10) .
C60 H60 0.9500 .
C61 H61 0.9500 .
C62 O63 1.244(8) .
C62 O64 1.268(8) .
C62 Cd1 2.687(7) 1_565
O63 Cd1 2.334(5) 1_565
O64 Cd1 2.384(5) 1_565
N65 C70 1.337(8) .
N65 C66 1.352(8) .
C66 C67 1.376(9) .
C66 H66 0.9500 .
C67 C68 1.385(8) .
C67 H67 0.9500 .
C68 C69 1.410(9) .
C68 C71 1.478(9) .
C69 C70 1.376(9) .
C69 H69 0.9500 .
C70 H70 0.9500 .
C71 C72 1.386(9) .
C71 C76 1.397(9) .
C72 C73 1.380(9) .
C72 H72 0.9500 .
C73 N74 1.330(8) .
C73 H73 0.9500 .
N74 C75 1.328(9) .
C75 C76 1.378(9) .
C75 H75 0.9500 .
C76 H76 0.9500 .
N77 C79 1.477(9) .
N77 C78 1.486(8) .
N77 H77A 0.9200 .
N77 H77B 0.9200 .
C78 H78A 0.9800 .
C78 H78B 0.9800 .
C78 H78C 0.9800 .
C79 H79A 0.9800 .
C79 H79B 0.9800 .
C79 H79C 0.9800 .
N80 C82 1.433(11) .
N80 C81 1.428(10) .
N80 H80A 0.9200 .
N80 H80B 0.9200 .
C81 H81A 0.9800 .
C81 H81B 0.9800 .
C81 H81C 0.9800 .
C82 H82A 0.9800 .
C82 H82B 0.9800 .
C82 H82C 0.9800 .

loop_
_platon_squeeze_void_nr
_platon_squeeze_void_average_x
_platon_squeeze_void_average_y
_platon_squeeze_void_average_z
_platon_squeeze_void_volume
_platon_squeeze_void_count_electrons
_platon_squeeze_void_content
1 0.007 0.500 0.421 1098 349 ' '
